data_4106305
loop_
_publ_author_name
'Hiromitsu Maeda'
'Yuya Bando'
'Konomi Shimomura'
'Ippei Yamada'
'Masanobu Naito'
'Kazuyuki Nobusawa'
'Hiroyuki Tsumatori'
'Tsuyoshi Kawai'

_publ_section_title
;
 Chemical-Stimuli-Controllable Circularly Polarized Luminescence from
 Anion-Responsive \p-Conjugated Molecules
;
_journal_name_full 'Journal of the American Chemical Society'
_journal_page_first 9266
_journal_page_last 9269
_journal_paper_doi 10.1021/ja203206g
_journal_volume 133
_journal_year 2011
_chemical_formula_moiety 'C35 H29 B N2 O4, C16 H36 N, Cl'
_chemical_formula_sum 'C51 H65 B Cl N3 O4'
_chemical_formula_weight 830.32
_chemical_name_systematic
; 
 ? 
;
_space_group_IT_number 4
_symmetry_cell_setting monoclinic
_symmetry_Int_Tables_number 4
_symmetry_space_group_name_Hall 'P 2yb'
_symmetry_space_group_name_H-M 'P 1 21 1'
_atom_sites_solution_hydrogens geom
_atom_sites_solution_primary direct
_atom_sites_solution_secondary difmap
_audit_creation_method SHELXL-97
_cell_angle_alpha 90.00
_cell_angle_beta 99.18
_cell_angle_gamma 90.00
_cell_formula_units_Z 2
_cell_length_a 14.121
_cell_length_b 9.324
_cell_length_c 18.497
_cell_measurement_temperature 93(2)
_cell_volume 2404.200
_computing_structure_refinement 'SHELXL-97 (Sheldrick, 1997)'
_computing_structure_solution 'SHELXS-97 (Sheldrick, 1990)'
_diffrn_ambient_temperature 93(2)
_diffrn_detector_area_resol_mean 10
_diffrn_measured_fraction_theta_full 0.999
_diffrn_measured_fraction_theta_max 0.999
_diffrn_measurement_device_type 'Rigaku RAXIS-RAPID'
_diffrn_measurement_method \w
_diffrn_radiation_monochromator graphite
_diffrn_radiation_source 'fine-focus sealed tube'
_diffrn_radiation_type CuK\a
_diffrn_radiation_wavelength 1.54187
_diffrn_reflns_av_R_equivalents 0.0828
_diffrn_reflns_av_sigmaI/netI 0.1181
_diffrn_reflns_limit_h_max 16
_diffrn_reflns_limit_h_min -17
_diffrn_reflns_limit_k_max 11
_diffrn_reflns_limit_k_min -10
_diffrn_reflns_limit_l_max 22
_diffrn_reflns_limit_l_min -22
_diffrn_reflns_number 24677
_diffrn_reflns_theta_full 68.25
_diffrn_reflns_theta_max 68.25
_diffrn_reflns_theta_min 3.17
_exptl_absorpt_coefficient_mu 1.052
_exptl_absorpt_correction_type none
_exptl_crystal_colour red
_exptl_crystal_density_diffrn 1.147
_exptl_crystal_description prism
_exptl_crystal_F_000 892
_exptl_crystal_size_max 0.40
_exptl_crystal_size_mid 0.20
_exptl_crystal_size_min 0.05
_refine_diff_density_max 0.737
_refine_diff_density_min -0.384
_refine_diff_density_rms 0.069
_refine_ls_abs_structure_details 'Flack H D (1983), Acta Cryst. A39, 876-881'
_refine_ls_abs_structure_Flack 0.07(5)
_refine_ls_extinction_method none
_refine_ls_goodness_of_fit_ref 1.129
_refine_ls_hydrogen_treatment constr
_refine_ls_matrix_type full
_refine_ls_number_parameters 547
_refine_ls_number_reflns 8384
_refine_ls_number_restraints 1
_refine_ls_restrained_S_all 1.129
_refine_ls_R_factor_all 0.1754
_refine_ls_R_factor_gt 0.0971
_refine_ls_shift/su_max 0.047
_refine_ls_shift/su_mean 0.004
_refine_ls_structure_factor_coef Fsqd
_refine_ls_weighting_details 'calc w=1/[\s^2^(Fo^2^)+(0.1000P)^2^+0.0000P] where P=(Fo^2^+2Fc^2^)/3'
_refine_ls_weighting_scheme calc
_refine_ls_wR_factor_gt 0.2180
_refine_ls_wR_factor_ref 0.2655
_reflns_number_gt 3665
_reflns_number_total 4685
_reflns_threshold_expression >2sigma(I)
_cod_data_source_file ja203206g_si_002_3.cif
_cod_data_source_block 0323ma
_cod_original_cell_volume 2404.1
_cod_database_code 4106305

loop_
_symmetry_equiv_pos_as_xyz
'x, y, z'
'-x, y+1/2, -z'

loop_
_atom_site_label
_atom_site_type_symbol
_atom_site_fract_x
_atom_site_fract_y
_atom_site_fract_z
_atom_site_U_iso_or_equiv
_atom_site_adp_type
_atom_site_occupancy
_atom_site_symmetry_multiplicity
_atom_site_calc_flag
_atom_site_refinement_flags
O1 O 0.69210(19) 0.8167(3) 0.20299(15) 0.0603(9) Uani 1 1 d .
O2 O 0.84081(19) 0.6961(3) 0.25866(14) 0.0554(8) Uani 1 1 d .
B1 B 0.7915(3) 0.7701(6) 0.1928(3) 0.0518(14) Uani 1 1 d .
O3 O 0.84699(19) 0.8963(3) 0.17632(15) 0.0566(8) Uani 1 1 d .
O4 O 0.78410(19) 0.6750(3) 0.12928(15) 0.0569(8) Uani 1 1 d .
N1 N 0.5317(3) 0.8329(4) 0.3349(2) 0.0703(12) Uani 1 1 d .
H1 H 0.5632 0.7912 0.3728 0.084 Uiso 1 1 calc R
N2 N 0.8296(3) 0.5991(4) 0.44447(19) 0.0667(12) Uani 1 1 d .
H2 H 0.7714 0.6164 0.4503 0.080 Uiso 1 1 calc R
C1 C 0.4396(4) 0.8850(6) 0.3301(3) 0.0890(18) Uani 1 1 d .
C2 C 0.4139(4) 0.9419(6) 0.2598(3) 0.0781(17) Uani 1 1 d .
C3 C 0.4926(3) 0.9243(5) 0.2207(3) 0.0664(15) Uani 1 1 d .
C4 C 0.5668(3) 0.8574(5) 0.2692(3) 0.0631(14) Uani 1 1 d .
C5 C 0.6611(3) 0.8109(5) 0.2656(2) 0.0601(14) Uani 1 1 d .
C6 C 0.7216(3) 0.7638(5) 0.3281(2) 0.0620(14) Uani 1 1 d .
H3 H 0.7028 0.7736 0.3738 0.074 Uiso 1 1 calc R
C7 C 0.8090(3) 0.7029(5) 0.3227(2) 0.0547(12) Uani 1 1 d .
C8 C 0.8697(3) 0.6359(5) 0.3830(2) 0.0571(13) Uani 1 1 d .
C9 C 0.9649(3) 0.5868(5) 0.3958(2) 0.0628(14) Uani 1 1 d .
C10 C 0.9807(4) 0.5230(5) 0.4664(3) 0.0699(15) Uani 1 1 d .
C11 C 0.8957(4) 0.5323(5) 0.4934(3) 0.0713(16) Uani 1 1 d .
C12 C 0.3211(3) 1.0173(6) 0.2263(3) 0.0842(19) Uani 1 1 d .
H4 H 0.2776 0.9497 0.1983 0.101 Uiso 1 1 calc R
H5 H 0.2896 1.0578 0.2645 0.101 Uiso 1 1 calc R
C13 C 0.3478(4) 1.1353(6) 0.1767(3) 0.095(2) Uani 1 1 d .
H6 H 0.3836 1.2089 0.2065 0.114 Uiso 1 1 calc R
H7 H 0.2896 1.1788 0.1510 0.114 Uiso 1 1 calc R
C14 C 0.4076(3) 1.0810(5) 0.1210(3) 0.0780(17) Uani 1 1 d .
C15 C 0.3915(4) 1.1224(6) 0.0480(3) 0.094(2) Uani 1 1 d .
H8 H 0.3419 1.1863 0.0326 0.113 Uiso 1 1 calc R
C16 C 0.4453(4) 1.0737(6) -0.0023(3) 0.0873(19) Uani 1 1 d .
H9 H 0.4355 1.1086 -0.0500 0.105 Uiso 1 1 calc R
C17 C 0.5148(4) 0.9706(6) 0.0200(3) 0.0832(19) Uani 1 1 d .
H10 H 0.5511 0.9346 -0.0137 0.100 Uiso 1 1 calc R
C18 C 0.5311(3) 0.9200(5) 0.0917(2) 0.0587(14) Uani 1 1 d .
H11 H 0.5771 0.8492 0.1048 0.070 Uiso 1 1 calc R
C19 C 0.4802(3) 0.9731(6) 0.1438(3) 0.0731(17) Uani 1 1 d .
C20 C 0.3858(4) 0.8694(7) 0.3917(3) 0.096(2) Uani 1 1 d .
H12 H 0.3252 0.8240 0.3747 0.143 Uiso 1 1 calc R
H13 H 0.3749 0.9623 0.4112 0.143 Uiso 1 1 calc R
H14 H 0.4220 0.8116 0.4292 0.143 Uiso 1 1 calc R
C21 C 1.0723(4) 0.4595(6) 0.4972(3) 0.0823(18) Uani 1 1 d .
H15 H 1.0619 0.3810 0.5294 0.099 Uiso 1 1 calc R
H16 H 1.1120 0.5307 0.5258 0.099 Uiso 1 1 calc R
C22 C 1.1239(4) 0.4035(6) 0.4359(3) 0.092(2) Uani 1 1 d .
H17 H 1.1889 0.3758 0.4563 0.110 Uiso 1 1 calc R
H18 H 1.0909 0.3194 0.4137 0.110 Uiso 1 1 calc R
C23 C 1.1264(4) 0.5150(5) 0.3796(3) 0.0771(17) Uani 1 1 d .
C24 C 1.2069(4) 0.5257(7) 0.3413(3) 0.094(2) Uani 1 1 d .
H19 H 1.2586 0.4636 0.3527 0.113 Uiso 1 1 calc R
C25 C 1.2074(4) 0.6294(7) 0.2870(3) 0.093(2) Uani 1 1 d .
H20 H 1.2612 0.6389 0.2642 0.112 Uiso 1 1 calc R
C26 C 1.1292(3) 0.7186(6) 0.2664(3) 0.0759(17) Uani 1 1 d .
H21 H 1.1305 0.7863 0.2296 0.091 Uiso 1 1 calc R
C27 C 1.0505(3) 0.7071(6) 0.2999(2) 0.0709(16) Uani 1 1 d .
H22 H 0.9983 0.7676 0.2864 0.085 Uiso 1 1 calc R
C28 C 1.0481(3) 0.6040(5) 0.3547(3) 0.0690(15) Uani 1 1 d .
C29 C 0.8700(4) 0.4826(6) 0.5661(3) 0.0862(19) Uani 1 1 d .
H23 H 0.8836 0.3821 0.5724 0.129 Uiso 1 1 calc R
H24 H 0.8030 0.4991 0.5666 0.129 Uiso 1 1 calc R
H25 H 0.9073 0.5352 0.6053 0.129 Uiso 1 1 calc R
C30 C 0.8753(3) 0.8699(5) 0.1095(2) 0.0561(13) Uani 1 1 d .
C31 C 0.9304(3) 0.9534(5) 0.0721(3) 0.0644(15) Uani 1 1 d .
H26 H 0.9567 1.0397 0.0909 0.077 Uiso 1 1 calc R
C32 C 0.9452(3) 0.9013(6) 0.0031(3) 0.0687(15) Uani 1 1 d .
H27 H 0.9797 0.9572 -0.0253 0.082 Uiso 1 1 calc R
C33 C 0.9102(3) 0.7703(6) -0.0237(3) 0.0731(16) Uani 1 1 d .
H28 H 0.9233 0.7387 -0.0687 0.088 Uiso 1 1 calc R
C34 C 0.8561(3) 0.6849(5) 0.0154(2) 0.0609(14) Uani 1 1 d .
H29 H 0.8326 0.5963 -0.0021 0.073 Uiso 1 1 calc R
C35 C 0.8385(3) 0.7384(5) 0.0826(2) 0.0544(13) Uani 1 1 d .
Cl1 Cl 0.62359(12) 0.6794(3) 0.48428(9) 0.1554(8) Uani 1 1 d .
N3 N 1.2639(2) 0.7894(4) -0.2085(2) 0.0561(11) Uani 1 1 d .
C36 C 1.1617(3) 0.8526(5) -0.2276(3) 0.0629(15) Uani 1 1 d .
H30 H 1.1576 0.9068 -0.2727 0.076 Uiso 1 1 calc R
H31 H 1.1513 0.9189 -0.1892 0.076 Uiso 1 1 calc R
C37 C 1.0804(3) 0.7381(5) -0.2368(3) 0.0651(14) Uani 1 1 d .
H32 H 1.0703 0.7007 -0.2863 0.078 Uiso 1 1 calc R
H33 H 1.0977 0.6591 -0.2031 0.078 Uiso 1 1 calc R
C38 C 0.9886(3) 0.8113(6) -0.2204(3) 0.0719(16) Uani 1 1 d .
H34 H 0.9761 0.8965 -0.2505 0.086 Uiso 1 1 calc R
H35 H 0.9976 0.8406 -0.1695 0.086 Uiso 1 1 calc R
C39 C 0.9018(3) 0.7087(6) -0.2360(3) 0.0779(17) Uani 1 1 d .
H36 H 0.8869 0.6910 -0.2877 0.117 Uiso 1 1 calc R
H37 H 0.8474 0.7516 -0.2193 0.117 Uiso 1 1 calc R
H38 H 0.9171 0.6197 -0.2107 0.117 Uiso 1 1 calc R
C40 C 1.2820(3) 0.6856(5) -0.2672(2) 0.0648(14) Uani 1 1 d .
H39 H 1.2357 0.6083 -0.2692 0.078 Uiso 1 1 calc R
H40 H 1.3452 0.6442 -0.2530 0.078 Uiso 1 1 calc R
C41 C 1.2762(4) 0.7497(6) -0.3455(3) 0.0873(19) Uani 1 1 d .
H41 H 1.2105 0.7765 -0.3644 0.105 Uiso 1 1 calc R
H42 H 1.3158 0.8351 -0.3437 0.105 Uiso 1 1 calc R
C42 C 1.3112(4) 0.6380(6) -0.3956(3) 0.0892(19) Uani 1 1 d .
H43 H 1.3762 0.6104 -0.3752 0.107 Uiso 1 1 calc R
H44 H 1.2711 0.5532 -0.3966 0.107 Uiso 1 1 calc R
C43 C 1.3098(6) 0.6869(8) -0.4694(4) 0.143(3) Uani 1 1 d .
H45 H 1.2459 0.7161 -0.4898 0.215 Uiso 1 1 calc R
H46 H 1.3298 0.6105 -0.4983 0.215 Uiso 1 1 calc R
H47 H 1.3527 0.7667 -0.4694 0.215 Uiso 1 1 calc R
C44 C 1.3317(3) 0.9174(5) -0.2051(3) 0.0597(14) Uani 1 1 d .
H48 H 1.3183 0.9683 -0.2514 0.072 Uiso 1 1 calc R
H49 H 1.3173 0.9821 -0.1673 0.072 Uiso 1 1 calc R
C45 C 1.4364(3) 0.8837(5) -0.1903(3) 0.0697(15) Uani 1 1 d .
H50 H 1.4515 0.8107 -0.2241 0.084 Uiso 1 1 calc R
H51 H 1.4539 0.8475 -0.1408 0.084 Uiso 1 1 calc R
C46 C 1.4924(3) 1.0214(6) -0.1999(4) 0.091(2) Uani 1 1 d .
H52 H 1.4758 1.0499 -0.2508 0.109 Uiso 1 1 calc R
H53 H 1.4677 1.0952 -0.1710 0.109 Uiso 1 1 calc R
C47 C 1.5961(4) 1.0253(8) -0.1819(4) 0.126(3) Uani 1 1 d .
H54 H 1.6146 1.0280 -0.1297 0.189 Uiso 1 1 calc R
H55 H 1.6199 1.1093 -0.2031 0.189 Uiso 1 1 calc R
H56 H 1.6226 0.9412 -0.2010 0.189 Uiso 1 1 calc R
C48 C 1.2773(3) 0.7088(5) -0.1361(3) 0.0650(14) Uani 1 1 d .
H57 H 1.2432 0.6184 -0.1435 0.078 Uiso 1 1 calc R
H58 H 1.3449 0.6871 -0.1222 0.078 Uiso 1 1 calc R
C49 C 1.2433(3) 0.7875(5) -0.0736(3) 0.0670(15) Uani 1 1 d .
H59 H 1.1743 0.8001 -0.0840 0.080 Uiso 1 1 calc R
H60 H 1.2728 0.8817 -0.0679 0.080 Uiso 1 1 calc R
C50 C 1.2707(3) 0.7000(6) -0.0015(3) 0.0737(16) Uani 1 1 d .
H61 H 1.2518 0.6007 -0.0102 0.088 Uiso 1 1 calc R
H62 H 1.3397 0.7029 0.0137 0.088 Uiso 1 1 calc R
C51 C 1.2211(4) 0.7614(6) 0.0590(3) 0.0885(19) Uani 1 1 d .
H63 H 1.2500 0.8516 0.0749 0.133 Uiso 1 1 calc R
H64 H 1.2280 0.6958 0.0995 0.133 Uiso 1 1 calc R
H65 H 1.1543 0.7755 0.0407 0.133 Uiso 1 1 calc R

loop_
_atom_site_aniso_label
_atom_site_aniso_U_11
_atom_site_aniso_U_22
_atom_site_aniso_U_33
_atom_site_aniso_U_23
_atom_site_aniso_U_13
_atom_site_aniso_U_12
O1 0.0618(17) 0.0589(19) 0.0587(18) 0.0039(16) 0.0047(15) 0.0114(15)
O2 0.0640(16) 0.0508(17) 0.0503(16) 0.0074(15) 0.0057(13) 0.0062(15)
B1 0.054(3) 0.053(3) 0.047(3) 0.008(3) 0.004(2) 0.000(3)
O3 0.0733(17) 0.0386(16) 0.0573(18) 0.0058(15) 0.0087(14) -0.0043(15)
O4 0.0672(17) 0.0438(17) 0.0586(17) -0.0060(15) 0.0069(14) -0.0058(15)
N1 0.073(2) 0.062(3) 0.078(3) -0.007(2) 0.019(2) -0.001(2)
N2 0.084(2) 0.062(3) 0.052(2) 0.003(2) 0.0060(19) -0.007(2)
C1 0.088(3) 0.066(3) 0.121(4) -0.030(3) 0.041(3) -0.012(3)
C2 0.077(3) 0.077(4) 0.081(4) -0.018(3) 0.015(3) -0.009(3)
C3 0.063(3) 0.054(3) 0.080(3) -0.009(3) 0.005(3) -0.004(3)
C4 0.066(3) 0.045(3) 0.076(3) -0.007(2) 0.005(3) -0.003(2)
C5 0.065(3) 0.061(3) 0.054(3) 0.002(2) 0.008(2) -0.003(2)
C6 0.073(3) 0.062(3) 0.052(3) 0.004(3) 0.010(2) 0.007(3)
C7 0.065(2) 0.047(3) 0.051(2) -0.001(2) 0.007(2) -0.004(2)
C8 0.070(3) 0.049(3) 0.047(3) -0.004(2) -0.008(2) 0.000(2)
C9 0.072(3) 0.058(3) 0.054(3) 0.017(2) -0.002(2) -0.005(3)
C10 0.086(3) 0.057(3) 0.062(3) 0.010(3) -0.003(3) 0.001(3)
C11 0.096(4) 0.047(3) 0.065(3) 0.010(3) -0.004(3) -0.007(3)
C12 0.062(3) 0.071(4) 0.118(4) -0.004(3) 0.009(3) -0.006(3)
C13 0.073(3) 0.052(3) 0.160(5) -0.012(4) 0.016(4) 0.001(3)
C14 0.058(3) 0.044(3) 0.129(5) -0.015(3) 0.007(3) -0.014(2)
C15 0.070(3) 0.087(4) 0.113(4) 0.040(4) -0.023(3) -0.021(3)
C16 0.071(3) 0.061(3) 0.121(5) 0.030(3) -0.011(3) -0.012(3)
C17 0.081(3) 0.070(4) 0.087(4) 0.004(3) -0.022(3) -0.012(3)
C18 0.058(2) 0.058(3) 0.056(3) 0.010(2) -0.001(2) -0.003(2)
C19 0.058(3) 0.063(3) 0.089(4) 0.006(3) -0.015(3) -0.001(3)
C20 0.086(3) 0.105(5) 0.105(4) -0.010(4) 0.045(3) 0.006(3)
C21 0.084(3) 0.073(4) 0.082(4) 0.006(3) -0.008(3) 0.005(3)
C22 0.096(4) 0.071(4) 0.100(4) 0.020(3) -0.014(3) 0.020(3)
C23 0.085(3) 0.046(3) 0.090(4) 0.003(3) -0.016(3) 0.005(3)
C24 0.081(3) 0.117(5) 0.081(4) 0.010(4) 0.002(3) 0.032(4)
C25 0.088(4) 0.119(5) 0.073(4) -0.004(4) 0.013(3) -0.005(4)
C26 0.076(3) 0.085(4) 0.064(3) -0.001(3) 0.001(3) -0.002(3)
C27 0.064(3) 0.075(3) 0.066(3) -0.001(3) -0.015(2) -0.004(3)
C28 0.072(3) 0.056(3) 0.075(3) 0.009(3) -0.002(3) 0.005(3)
C29 0.115(4) 0.087(4) 0.052(3) 0.012(3) -0.001(3) -0.028(3)
C30 0.054(2) 0.056(3) 0.053(3) -0.010(2) -0.008(2) -0.004(2)
C31 0.080(3) 0.045(3) 0.067(3) 0.010(2) 0.009(3) -0.005(3)
C32 0.079(3) 0.067(3) 0.064(3) 0.020(3) 0.021(2) -0.007(3)
C33 0.080(3) 0.077(4) 0.065(3) -0.008(3) 0.020(3) 0.005(3)
C34 0.069(3) 0.052(3) 0.062(3) 0.004(3) 0.011(2) 0.007(2)
C35 0.056(2) 0.051(3) 0.054(3) 0.008(2) 0.002(2) 0.005(2)
Cl1 0.1036(11) 0.247(2) 0.1206(12) 0.0875(14) 0.0331(9) 0.0137(14)
N3 0.059(2) 0.044(2) 0.063(2) 0.0009(18) 0.0010(18) -0.0006(18)
C36 0.055(3) 0.051(3) 0.077(3) 0.003(3) -0.007(2) 0.001(2)
C37 0.065(3) 0.056(3) 0.073(3) 0.008(3) 0.008(2) -0.003(3)
C38 0.065(3) 0.073(3) 0.076(3) -0.010(3) 0.005(3) -0.003(3)
C39 0.064(3) 0.094(4) 0.072(3) -0.005(3) -0.001(2) -0.025(3)
C40 0.077(3) 0.043(3) 0.071(3) 0.001(3) 0.002(2) 0.001(3)
C41 0.115(4) 0.070(4) 0.077(4) 0.011(3) 0.017(3) 0.008(3)
C42 0.118(4) 0.084(4) 0.064(3) 0.005(3) 0.011(3) -0.007(4)
C43 0.228(8) 0.095(5) 0.099(5) 0.012(5) 0.003(5) -0.011(6)
C44 0.059(3) 0.035(2) 0.080(3) 0.006(2) -0.002(2) -0.007(2)
C45 0.069(3) 0.051(3) 0.085(4) -0.004(3) -0.001(3) -0.006(3)
C46 0.064(3) 0.071(4) 0.133(5) 0.006(4) 0.004(3) -0.026(3)
C47 0.089(4) 0.096(5) 0.184(7) -0.010(5) -0.003(4) 0.004(4)
C48 0.062(3) 0.045(3) 0.086(3) 0.004(3) 0.005(2) -0.003(2)
C49 0.068(3) 0.052(3) 0.077(3) 0.008(3) -0.002(3) -0.001(3)
C50 0.060(3) 0.076(4) 0.081(3) 0.010(3) -0.004(3) -0.005(3)
C51 0.114(4) 0.075(4) 0.076(4) 0.009(3) 0.013(3) 0.010(3)

loop_
_atom_type_symbol
_atom_type_description
_atom_type_scat_dispersion_real
_atom_type_scat_dispersion_imag
_atom_type_scat_source
C C 0.0181 0.0091 'International Tables Vol C Tables 4.2.6.8 and 6.1.1.4'
H H 0.0000 0.0000 'International Tables Vol C Tables 4.2.6.8 and 6.1.1.4'
B B 0.0090 0.0039 'International Tables Vol C Tables 4.2.6.8 and 6.1.1.4'
Cl Cl 0.3639 0.7018 'International Tables Vol C Tables 4.2.6.8 and 6.1.1.4'
N N 0.0311 0.0180 'International Tables Vol C Tables 4.2.6.8 and 6.1.1.4'
O O 0.0492 0.0322 'International Tables Vol C Tables 4.2.6.8 and 6.1.1.4'

loop_
_geom_angle_atom_site_label_1
_geom_angle_atom_site_label_2
_geom_angle_atom_site_label_3
_geom_angle
C5 O1 B1 123.4(3)
C7 O2 B1 122.0(3)
O4 B1 O3 106.9(3)
O4 B1 O2 110.1(4)
O3 B1 O2 110.4(3)
O4 B1 O1 109.0(3)
O3 B1 O1 109.4(4)
O2 B1 O1 110.9(3)
C30 O3 B1 106.4(3)
C35 O4 B1 105.5(3)
C1 N1 C4 110.2(4)
C1 N1 H1 124.9
C4 N1 H1 124.9
C11 N2 C8 109.5(4)
C11 N2 H2 125.3
C8 N2 H2 125.3
N1 C1 C2 107.3(5)
N1 C1 C20 120.8(5)
C2 C1 C20 131.8(5)
C1 C2 C3 108.6(5)
C1 C2 C12 129.1(5)
C3 C2 C12 122.3(5)
C4 C3 C2 106.7(5)
C4 C3 C19 135.2(5)
C2 C3 C19 118.0(4)
N1 C4 C3 107.1(4)
N1 C4 C5 117.1(4)
C3 C4 C5 135.8(5)
O1 C5 C6 120.1(4)
O1 C5 C4 118.8(4)
C6 C5 C4 121.1(4)
C7 C6 C5 120.5(4)
C7 C6 H3 119.7
C5 C6 H3 119.7
O2 C7 C6 121.1(4)
O2 C7 C8 115.2(4)
C6 C7 C8 123.6(4)
N2 C8 C9 106.6(4)
N2 C8 C7 118.1(4)
C9 C8 C7 135.2(4)
C8 C9 C10 107.3(4)
C8 C9 C28 133.1(4)
C10 C9 C28 119.3(4)
C11 C10 C9 106.9(4)
C11 C10 C21 131.1(5)
C9 C10 C21 122.0(5)
N2 C11 C10 109.7(4)
N2 C11 C29 119.9(5)
C10 C11 C29 130.4(5)
C13 C12 C2 107.4(4)
C13 C12 H4 110.2
C2 C12 H4 110.2
C13 C12 H5 110.2
C2 C12 H5 110.2
H4 C12 H5 108.5
C12 C13 C14 112.8(4)
C12 C13 H6 109.0
C14 C13 H6 109.0
C12 C13 H7 109.0
C14 C13 H7 109.0
H6 C13 H7 107.8
C15 C14 C19 118.3(5)
C15 C14 C13 123.0(5)
C19 C14 C13 118.6(5)
C16 C15 C14 123.2(5)
C16 C15 H8 118.4
C14 C15 H8 118.4
C15 C16 C17 118.0(6)
C15 C16 H9 121.0
C17 C16 H9 121.0
C16 C17 C18 121.3(6)
C16 C17 H10 119.4
C18 C17 H10 119.4
C19 C18 C17 121.2(5)
C19 C18 H11 119.4
C17 C18 H11 119.4
C18 C19 C14 118.0(5)
C18 C19 C3 124.5(4)
C14 C19 C3 117.5(5)
C1 C20 H12 109.5
C1 C20 H13 109.5
H12 C20 H13 109.5
C1 C20 H14 109.5
H12 C20 H14 109.5
H13 C20 H14 109.5
C10 C21 C22 110.3(4)
C10 C21 H15 109.6
C22 C21 H15 109.6
C10 C21 H16 109.6
C22 C21 H16 109.6
H15 C21 H16 108.1
C23 C22 C21 110.5(5)
C23 C22 H17 109.6
C21 C22 H17 109.6
C23 C22 H18 109.5
C21 C22 H18 109.6
H17 C22 H18 108.1
C28 C23 C24 116.3(5)
C28 C23 C22 122.8(5)
C24 C23 C22 120.5(5)
C25 C24 C23 119.9(5)
C25 C24 H19 120.0
C23 C24 H19 120.0
C26 C25 C24 121.3(5)
C26 C25 H20 119.4
C24 C25 H20 119.4
C27 C26 C25 119.9(5)
C27 C26 H21 120.0
C25 C26 H21 120.0
C26 C27 C28 120.0(5)
C26 C27 H22 120.0
C28 C27 H22 120.0
C23 C28 C27 122.3(5)
C23 C28 C9 114.2(5)
C27 C28 C9 123.4(4)
C11 C29 H23 109.5
C11 C29 H24 109.5
H23 C29 H24 109.5
C11 C29 H25 109.5
H23 C29 H25 109.5
H24 C29 H25 109.5
C31 C30 O3 128.5(4)
C31 C30 C35 122.1(4)
O3 C30 C35 109.4(4)
C30 C31 C32 116.2(4)
C30 C31 H26 121.9
C32 C31 H26 121.9
C33 C32 C31 122.2(4)
C33 C32 H27 118.9
C31 C32 H27 118.9
C32 C33 C34 121.2(5)
C32 C33 H28 119.4
C34 C33 H28 119.4
C33 C34 C35 116.8(5)
C33 C34 H29 121.6
C35 C34 H29 121.6
O4 C35 C30 111.6(4)
O4 C35 C34 126.9(4)
C30 C35 C34 121.5(4)
C40 N3 C48 107.8(3)
C40 N3 C44 110.8(4)
C48 N3 C44 111.2(3)
C40 N3 C36 109.9(3)
C48 N3 C36 111.7(3)
C44 N3 C36 105.5(3)
N3 C36 C37 114.1(4)
N3 C36 H30 108.7
C37 C36 H30 108.7
N3 C36 H31 108.7
C37 C36 H31 108.7
H30 C36 H31 107.6
C38 C37 C36 107.7(4)
C38 C37 H32 110.2
C36 C37 H32 110.2
C38 C37 H33 110.2
C36 C37 H33 110.2
H32 C37 H33 108.5
C37 C38 C39 110.9(4)
C37 C38 H34 109.5
C39 C38 H34 109.4
C37 C38 H35 109.5
C39 C38 H35 109.5
H34 C38 H35 108.0
C38 C39 H36 109.5
C38 C39 H37 109.5
H36 C39 H37 109.5
C38 C39 H38 109.5
H36 C39 H38 109.5
H37 C39 H38 109.5
N3 C40 C41 115.7(4)
N3 C40 H39 108.3
C41 C40 H39 108.3
N3 C40 H40 108.3
C41 C40 H40 108.3
H39 C40 H40 107.4
C42 C41 C40 109.2(4)
C42 C41 H41 109.8
C40 C41 H41 109.8
C42 C41 H42 109.8
C40 C41 H42 109.8
H41 C41 H42 108.3
C43 C42 C41 113.8(5)
C43 C42 H43 108.8
C41 C42 H43 108.8
C43 C42 H44 108.8
C41 C42 H44 108.8
H43 C42 H44 107.7
C42 C43 H45 109.5
C42 C43 H46 109.5
H45 C43 H46 109.5
C42 C43 H47 109.5
H45 C43 H47 109.5
H46 C43 H47 109.5
C45 C44 N3 116.0(4)
C45 C44 H48 108.3
N3 C44 H48 108.3
C45 C44 H49 108.3
N3 C44 H49 108.3
H48 C44 H49 107.4
C44 C45 C46 108.4(4)
C44 C45 H50 110.0
C46 C45 H50 110.0
C44 C45 H51 110.0
C46 C45 H51 110.0
H50 C45 H51 108.4
C47 C46 C45 121.0(5)
C47 C46 H52 107.1
C45 C46 H52 107.1
C47 C46 H53 107.1
C45 C46 H53 107.1
H52 C46 H53 106.8
C46 C47 H54 109.5
C46 C47 H55 109.5
H54 C47 H55 109.5
C46 C47 H56 109.5
H54 C47 H56 109.5
H55 C47 H56 109.5
C49 C48 N3 115.1(4)
C49 C48 H57 108.5
N3 C48 H57 108.5
C49 C48 H58 108.5
N3 C48 H58 108.5
H57 C48 H58 107.5
C48 C49 C50 109.6(4)
C48 C49 H59 109.8
C50 C49 H59 109.8
C48 C49 H60 109.8
C50 C49 H60 109.8
H59 C49 H60 108.2
C51 C50 C49 110.6(4)
C51 C50 H61 109.5
C49 C50 H61 109.5
C51 C50 H62 109.5
C49 C50 H62 109.5
H61 C50 H62 108.1
C50 C51 H63 109.5
C50 C51 H64 109.5
H63 C51 H64 109.5
C50 C51 H65 109.5
H63 C51 H65 109.5
H64 C51 H65 109.5

loop_
_geom_bond_atom_site_label_1
_geom_bond_atom_site_label_2
_geom_bond_distance
O1 C5 1.303(5)
O1 B1 1.510(6)
O2 C7 1.334(5)
O2 B1 1.474(5)
B1 O4 1.462(6)
B1 O3 1.472(6)
O3 C30 1.380(5)
O4 C35 1.377(5)
N1 C1 1.378(6)
N1 C4 1.403(6)
N1 H1 0.8600
N2 C11 1.345(6)
N2 C8 1.392(6)
N2 H2 0.8600
C1 C2 1.398(8)
C1 C20 1.475(7)
C2 C3 1.428(7)
C2 C12 1.529(7)
C3 C4 1.411(6)
C3 C19 1.478(7)
C4 C5 1.412(6)
C5 C6 1.394(6)
C6 C7 1.376(6)
C6 H3 0.9300
C7 C8 1.437(6)
C8 C9 1.404(6)
C9 C10 1.419(6)
C9 C28 1.506(7)
C10 C11 1.374(7)
C10 C21 1.454(7)
C11 C29 1.521(7)
C12 C13 1.518(8)
C12 H4 0.9700
C12 H5 0.9700
C13 C14 1.519(8)
C13 H6 0.9700
C13 H7 0.9700
C14 C15 1.388(8)
C14 C19 1.449(7)
C15 C16 1.369(8)
C15 H8 0.9300
C16 C17 1.389(7)
C16 H9 0.9300
C17 C18 1.392(7)
C17 H10 0.9300
C18 C19 1.382(7)
C18 H11 0.9300
C20 H12 0.9600
C20 H13 0.9600
C20 H14 0.9600
C21 C22 1.534(8)
C21 H15 0.9700
C21 H16 0.9700
C22 C23 1.476(7)
C22 H17 0.9700
C22 H18 0.9700
C23 C28 1.401(7)
C23 C24 1.435(8)
C24 C25 1.394(8)
C24 H19 0.9300
C25 C26 1.386(7)
C25 H20 0.9300
C26 C27 1.360(7)
C26 H21 0.9300
C27 C28 1.401(7)
C27 H22 0.9300
C29 H23 0.9600
C29 H24 0.9600
C29 H25 0.9600
C30 C31 1.366(6)
C30 C35 1.392(6)
C31 C32 1.412(7)
C31 H26 0.9300
C32 C33 1.379(7)
C32 H27 0.9300
C33 C34 1.385(7)
C33 H28 0.9300
C34 C35 1.397(6)
C34 H29 0.9300
N3 C40 1.506(6)
N3 C48 1.520(6)
N3 C44 1.526(5)
N3 C36 1.546(5)
C36 C37 1.557(6)
C36 H30 0.9700
C36 H31 0.9700
C37 C38 1.537(6)
C37 H32 0.9700
C37 H33 0.9700
C38 C39 1.546(7)
C38 H34 0.9700
C38 H35 0.9700
C39 H36 0.9600
C39 H37 0.9600
C39 H38 0.9600
C40 C41 1.556(7)
C40 H39 0.9700
C40 H40 0.9700
C41 C42 1.528(7)
C41 H41 0.9700
C41 H42 0.9700
C42 C43 1.436(8)
C42 H43 0.9700
C42 H44 0.9700
C43 H45 0.9600
C43 H46 0.9600
C43 H47 0.9600
C44 C45 1.493(6)
C44 H48 0.9700
C44 H49 0.9700
C45 C46 1.533(7)
C45 H50 0.9700
C45 H51 0.9700
C46 C47 1.450(8)
C46 H52 0.9700
C46 H53 0.9700
C47 H54 0.9600
C47 H55 0.9600
C47 H56 0.9600
C48 C49 1.512(7)
C48 H57 0.9700
C48 H58 0.9700
C49 C50 1.558(6)
C49 H59 0.9700
C49 H60 0.9700
C50 C51 1.523(7)
C50 H61 0.9700
C50 H62 0.9700
C51 H63 0.9600
C51 H64 0.9600
C51 H65 0.9600

loop_
_geom_torsion_atom_site_label_1
_geom_torsion_atom_site_label_2
_geom_torsion_atom_site_label_3
_geom_torsion_atom_site_label_4
_geom_torsion
C7 O2 B1 O4 -135.6(4)
C7 O2 B1 O3 106.6(4)
C7 O2 B1 O1 -14.8(6)
C5 O1 B1 O4 131.1(4)
C5 O1 B1 O3 -112.4(4)
C5 O1 B1 O2 9.6(6)
O4 B1 O3 C30 -3.9(4)
O2 B1 O3 C30 115.9(4)
O1 B1 O3 C30 -121.8(3)
O3 B1 O4 C35 4.5(4)
O2 B1 O4 C35 -115.5(4)
O1 B1 O4 C35 122.6(4)
C4 N1 C1 C2 1.1(6)
C4 N1 C1 C20 178.6(5)
N1 C1 C2 C3 -0.2(6)
C20 C1 C2 C3 -177.3(6)
N1 C1 C2 C12 -177.9(5)
C20 C1 C2 C12 5.0(10)
C1 C2 C3 C4 -0.8(6)
C12 C2 C3 C4 177.1(5)
C1 C2 C3 C19 178.1(5)
C12 C2 C3 C19 -4.0(7)
C1 N1 C4 C3 -1.5(5)
C1 N1 C4 C5 179.5(4)
C2 C3 C4 N1 1.4(5)
C19 C3 C4 N1 -177.2(5)
C2 C3 C4 C5 -179.9(5)
C19 C3 C4 C5 1.5(10)
B1 O1 C5 C6 1.9(6)
B1 O1 C5 C4 179.9(4)
N1 C4 C5 O1 172.2(4)
C3 C4 C5 O1 -6.4(8)
N1 C4 C5 C6 -9.9(7)
C3 C4 C5 C6 171.5(5)
O1 C5 C6 C7 -9.8(7)
C4 C5 C6 C7 172.2(4)
B1 O2 C7 C6 8.6(6)
B1 O2 C7 C8 -174.6(4)
C5 C6 C7 O2 4.6(7)
C5 C6 C7 C8 -172.0(4)
C11 N2 C8 C9 0.7(5)
C11 N2 C8 C7 177.2(4)
O2 C7 C8 N2 -160.4(4)
C6 C7 C8 N2 16.3(7)
O2 C7 C8 C9 14.8(8)
C6 C7 C8 C9 -168.4(5)
N2 C8 C9 C10 -1.2(5)
C7 C8 C9 C10 -176.8(5)
N2 C8 C9 C28 -173.5(5)
C7 C8 C9 C28 10.8(9)
C8 C9 C10 C11 1.3(5)
C28 C9 C10 C11 174.8(4)
C8 C9 C10 C21 179.5(5)
C28 C9 C10 C21 -6.9(7)
C8 N2 C11 C10 0.1(5)
C8 N2 C11 C29 179.2(4)
C9 C10 C11 N2 -0.9(6)
C21 C10 C11 N2 -178.9(5)
C9 C10 C11 C29 -179.8(5)
C21 C10 C11 C29 2.1(10)
C1 C2 C12 C13 143.6(6)
C3 C2 C12 C13 -33.8(7)
C2 C12 C13 C14 53.2(6)
C12 C13 C14 C15 136.5(5)
C12 C13 C14 C19 -38.8(6)
C19 C14 C15 C16 -4.6(8)
C13 C14 C15 C16 -180.0(5)
C14 C15 C16 C17 4.5(8)
C15 C16 C17 C18 -1.3(8)
C16 C17 C18 C19 -1.5(8)
C17 C18 C19 C14 1.4(7)
C17 C18 C19 C3 179.4(5)
C15 C14 C19 C18 1.6(7)
C13 C14 C19 C18 177.1(4)
C15 C14 C19 C3 -176.6(4)
C13 C14 C19 C3 -1.1(6)
C4 C3 C19 C18 23.3(9)
C2 C3 C19 C18 -155.2(5)
C4 C3 C19 C14 -158.7(5)
C2 C3 C19 C14 22.8(7)
C11 C10 C21 C22 149.3(6)
C9 C10 C21 C22 -28.6(7)
C10 C21 C22 C23 50.0(6)
C21 C22 C23 C28 -41.2(7)
C21 C22 C23 C24 146.2(5)
C28 C23 C24 C25 5.4(8)
C22 C23 C24 C25 178.5(5)
C23 C24 C25 C26 -3.3(9)
C24 C25 C26 C27 0.8(8)
C25 C26 C27 C28 -0.7(8)
C24 C23 C28 C27 -5.4(8)
C22 C23 C28 C27 -178.4(5)
C24 C23 C28 C9 179.0(5)
C22 C23 C28 C9 6.0(7)
C26 C27 C28 C23 3.2(8)
C26 C27 C28 C9 178.4(5)
C8 C9 C28 C23 -168.8(5)
C10 C9 C28 C23 19.6(7)
C8 C9 C28 C27 15.6(8)
C10 C9 C28 C27 -156.0(5)
B1 O3 C30 C31 -178.0(4)
B1 O3 C30 C35 1.9(4)
O3 C30 C31 C32 -177.8(4)
C35 C30 C31 C32 2.3(6)
C30 C31 C32 C33 -3.2(7)
C31 C32 C33 C34 1.9(7)
C32 C33 C34 C35 0.3(7)
B1 O4 C35 C30 -3.4(4)
B1 O4 C35 C34 177.7(4)
C31 C30 C35 O4 -179.1(4)
O3 C30 C35 O4 1.0(5)
C31 C30 C35 C34 -0.1(7)
O3 C30 C35 C34 179.9(4)
C33 C34 C35 O4 177.6(4)
C33 C34 C35 C30 -1.2(6)
C40 N3 C36 C37 58.3(5)
C48 N3 C36 C37 -61.3(5)
C44 N3 C36 C37 177.8(4)
N3 C36 C37 C38 154.6(4)
C36 C37 C38 C39 174.2(4)
C48 N3 C40 C41 -177.4(4)
C44 N3 C40 C41 -55.5(5)
C36 N3 C40 C41 60.7(5)
N3 C40 C41 C42 171.3(4)
C40 C41 C42 C43 -179.4(5)
C40 N3 C44 C45 -58.8(5)
C48 N3 C44 C45 61.1(5)
C36 N3 C44 C45 -177.6(4)
N3 C44 C45 C46 171.9(4)
C44 C45 C46 C47 173.8(6)
C40 N3 C48 C49 -168.5(4)
C44 N3 C48 C49 69.9(5)
C36 N3 C48 C49 -47.7(5)
N3 C48 C49 C50 -174.3(4)
C48 C49 C50 C51 -169.2(4)

loop_
_platon_squeeze_void_nr
_platon_squeeze_void_average_x
_platon_squeeze_void_average_y
_platon_squeeze_void_average_z
_platon_squeeze_void_volume
_platon_squeeze_void_count_electrons
1 0.548 -0.112 0.619 60.9 14.5
2 0.958 0.146 0.885 7.1 0.5
3 0.452 0.388 0.381 60.9 14.4
4 0.169 0.468 0.143 10.7 0.9
5 0.040 0.648 0.114 6.7 0.5
6 0.829 0.967 0.857 10.3 0.9
